data_5000402
_chemical_formula_moiety 'C40 H88 O8 S1 W2'
_chemical_formula_sum 'C40 H88 O8 S W2'
_chemical_formula_weight 1096.88
_space_group_IT_number 2
_symmetry_cell_setting triclinic
_symmetry_space_group_name_Hall '-P 1'
_symmetry_space_group_name_H-M 'P -1'
_cell_angle_alpha 92.20(2)
_cell_angle_beta 113.168(19)
_cell_angle_gamma 93.03(2)
_cell_formula_units_Z 2
_cell_length_a 14.755(6)
_cell_length_b 14.888(6)
_cell_length_c 12.172(5)
_cell_measurement_reflns_used 26
_cell_measurement_temperature 108
_cell_measurement_theta_max 10.28
_cell_measurement_theta_min 9.61
_cell_volume 2449.6(17)
_diffrn_ambient_temperature 108
_diffrn_detector 'scintillation counter'
_diffrn_detector_area_resol_mean .
_diffrn_measured_fraction_theta_full 0.99
_diffrn_measured_fraction_theta_max 0.99
_diffrn_measurement_device_type 'refurbished Picker diffractometer'
_diffrn_measurement_method '\q/2\q scans'
_diffrn_radiation_type 'Mo K\a'
_diffrn_radiation_wavelength 0.71069
_diffrn_reflns_av_R_equivalents 0.022
_diffrn_reflns_limit_h_max 14
_diffrn_reflns_limit_h_min -15
_diffrn_reflns_limit_k_max 16
_diffrn_reflns_limit_k_min -16
_diffrn_reflns_limit_l_max 12
_diffrn_reflns_limit_l_min -12
_diffrn_reflns_number 8759
_diffrn_reflns_theta_full 22.5
_diffrn_reflns_theta_max 22.5
_diffrn_reflns_theta_min 3.0
_diffrn_standards_decay_% -7.8
_diffrn_standards_interval_count 310
_diffrn_standards_number 4
_exptl_absorpt_coefficient_mu 4.7821
_exptl_absorpt_correction_T_max 0.603
_exptl_absorpt_correction_T_min 0.334
_exptl_absorpt_correction_type analytical
_exptl_absorpt_process_details Tompa
_exptl_crystal_colour blue
_exptl_crystal_density_diffrn 1.487
_exptl_crystal_density_meas ?
_exptl_crystal_density_method 'not measured'
_exptl_crystal_description plate
_exptl_crystal_F_000 1112
_exptl_crystal_size_max .40
_exptl_crystal_size_mid .25
_exptl_crystal_size_min .10
_refine_diff_density_max 1.90
_refine_diff_density_min -0.92
_refine_ls_abs_structure_details none
_refine_ls_abs_structure_Flack .
_refine_ls_extinction_coef 0.5903E-7
_refine_ls_extinction_expression
;
Larson, A. C. (1967).  Acta Cryst. 23, p. 664.  Eq. (3)
;
_refine_ls_extinction_method Zachariasen
_refine_ls_goodness_of_fit_ref 1.289
_refine_ls_hydrogen_treatment noref
_refine_ls_matrix_type full
_refine_ls_number_parameters 461
_refine_ls_number_reflns 6376
_refine_ls_R_factor_gt 0.0273
_refine_ls_shift/su_max 0.027
_refine_ls_structure_factor_coef F
_refine_ls_weighting_details w^-1^=\s^2^(F)+(.07F)^2^
_refine_ls_weighting_scheme calc
_refine_ls_wR_factor_ref 0.0312
_reflns_number_gt 5524
_reflns_number_total 6376
_reflns_threshold_expression 'F > 3\s(F)'
_cod_original_formula_sum 'C40 H88 O8 S1 W2'
_cod_database_code 5000402

loop_
_symmetry_equiv_pos_as_xyz
x,y,z
-x,-y,-z

loop_
_atom_site_label
_atom_site_type_symbol
_atom_site_fract_x
_atom_site_fract_y
_atom_site_fract_z
_atom_site_U_iso_or_equiv
_atom_site_adp_type
_atom_site_occupancy
_atom_site_disorder_group
_atom_site_disorder_assembly
W1 W 0.29292(2) 0.24409(2) 0.11554(2) 0.01527(13) Uani 1 0 .
W2 W 0.25961(2) 0.28340(2) 0.89494(2) 0.01521(13) Uani 1 0 .
S3 S 0.38955(10) 0.35293(10) 0.06533(10) 0.0224(7) Uani 1 0 .
O4 O 0.2724(3) 0.1574(3) 0.9682(4) 0.0190(17) Uani 1 0 .
C5 C 0.2122(5) 0.0742(4) 0.9248(6) 0.020(3) Uani 1 0 .
C6 C 0.2654(5) 0.0023(4) 0.8849(6) 0.024(3) Uani 1 0 .
C7 C 0.2734(6) 0.0278(5) 0.7690(7) 0.035(3) Uani 1 0 .
C8 C 0.3675(5) -0.0062(5) -0.0169(7) 0.034(3) Uani 1 0 .
C9 C 0.2029(6) 0.9145(5) 0.8640(7) 0.036(3) Uani 1 0 .
O10 O 0.1615(3) 0.2785(3) -0.0188(4) 0.0150(15) Uani 1 0 .
C11 C 0.0641(5) 0.2335(4) -0.0618(6) 0.019(3) Uani 1 0 .
C12 C -0.0090(5) 0.2877(5) -0.0310(6) 0.024(3) Uani 1 0 .
C13 C -0.0054(5) 0.3832(5) -0.0669(7) 0.035(3) Uani 1 0 .
C14 C 0.0152(5) 0.2843(5) 0.1041(6) 0.032(3) Uani 1 0 .
C15 C -0.1107(5) 0.2407(5) -0.1002(6) 0.030(3) Uani 1 0 .
O16 O 0.2165(3) 0.1537(3) 0.1601(4) 0.0194(16) Uani 1 0 .
C17 C 0.2302(4) 0.1377(4) 0.2793(6) 0.019(3) Uani 1 0 .
C18 C 0.2001(5) 0.0413(4) 0.2928(6) 0.021(3) Uani 1 0 .
C19 C 0.2626(5) 0.9765(5) 0.2584(6) 0.027(3) Uani 1 0 .
C20 C 0.2184(5) 0.0323(5) 0.4248(6) 0.028(3) Uani 1 0 .
C21 C 0.0905(5) 0.0187(5) 0.2145(7) 0.032(3) Uani 1 0 .
O22 O 0.2740(3) 0.3284(3) 0.2231(4) 0.0196(19) Uani 1 0 .
C23 C 0.2661(5) 0.4227(5) 0.2222(6) 0.027(3) Uani 1 0 .
C24 C 0.2691(5) 0.4640(5) 0.3405(6) 0.024(3) Uani 1 0 .
C25 C 0.2597(6) 0.5649(5) 0.3262(7) 0.041(3) Uani 1 0 .
C26 C 0.3683(7) 0.4507(6) 0.4377(7) 0.055(4) Uani 1 0 .
C27 C 0.1870(7) 0.4229(6) 0.3694(9) 0.058(5) Uani 1 0 .
O28 O 0.4058(3) 0.1887(3) 0.2130(4) 0.0237(16) Uani 1 0 .
C29 C 0.5085(5) 0.1909(5) 0.2373(6) 0.027(3) Uani 1 0 .
C30 C 0.5690(5) 0.1942(5) 0.3707(6) 0.026(3) Uani 1 0 .
C31 C 0.6784(5) 0.2040(5) 0.3919(7) 0.032(3) Uani 1 0 .
C32 C 0.5458(6) 0.1095(6) 0.4227(8) 0.044(4) Uani 1 0 .
C33 C 0.5456(6) 0.2762(6) 0.4296(7) 0.041(4) Uani 1 0 .
O34 O 0.1530(3) 0.2276(3) -0.2464(4) 0.0184(15) Uani 1 0 .
C35 C 0.1353(5) 0.2461(4) 0.6334(6) 0.021(3) Uani 1 0 .
C36 C 0.0293(5) 0.2243(5) -0.4520(6) 0.023(3) Uani 1 0 .
C37 C 0.0211(5) 0.2434(5) -0.5778(6) 0.026(3) Uani 1 0 .
C38 C -0.0006(6) 0.1264(5) -0.4494(7) 0.037(3) Uani 1 0 .
C39 C 0.9618(5) 0.2832(6) 0.5816(6) 0.035(3) Uani 1 0 .
O40 O 0.2195(3) 0.3954(3) -0.1642(4) 0.024(2) Uani 1 0 .
C41 C 0.2338(6) 0.4863(5) -0.1173(7) 0.034(3) Uani 1 0 .
C42 C 0.2262(6) 0.5519(5) -0.2104(6) 0.030(3) Uani 1 0 .
C43 C 0.2445(6) 0.6477(5) -0.1534(7) 0.040(3) Uani 1 0 .
C44 C 0.1236(9) 0.5404(7) -0.3083(10) 0.090(6) Uani 1 0 .
C45 C 0.3011(11) 0.5342(7) -0.2640(12) 0.091(8) Uani 1 0 .
O46 O 0.3470(3) 0.2556(3) -0.1768(4) 0.0226(19) Uani 1 0 .
C47 C 0.4500(5) 0.2407(5) 0.8667(6) 0.029(3) Uani 1 0 .
C48 C 0.4899(5) 0.2560(5) -0.2299(6) 0.024(3) Uani 1 0 .
C49 C 0.5978(6) 0.2338(6) -0.1803(8) 0.045(4) Uani 1 0 .
C50 C 0.4328(7) 0.1929(8) -0.3387(9) 0.075(5) Uani 1 0 .
C51 C 0.4816(7) 0.3505(6) 0.7369(10) 0.060(5) Uani 1 0 .
H1 H 0.1951 0.0523 0.9867 0.0334 Uiso 1 0 .
H2 H 0.1538 0.0859 0.8583 0.0334 Uiso 1 0 .
H3 H 0.2987 0.0895 -0.224 0.0485 Uiso 1 0 .
H4 H 0.3162 0.9906 0.7497 0.0485 Uiso 1 0 .
H5 H 0.2095 0.0216 -0.2963 0.0485 Uiso 1 0 .
H6 H 0.362 0.9773 0.0551 0.047 Uiso 1 0 .
H7 H 0.4009 0.9485 0.9587 0.047 Uiso 1 0 .
H8 H 0.4067 0.0496 -0.0015 0.047 Uiso 1 0 .
H9 H 0.1366 -0.0791 -0.1932 0.0487 Uiso 1 0 .
H10 H 0.2297 -0.1324 -0.1668 0.0487 Uiso 1 0 .
H11 H 0.1989 0.8968 0.9366 0.0487 Uiso 1 0 .
H12 H 0.0404 0.2238 -0.1463 0.0309 Uiso 1 0 .
H13 H 0.0688 0.1767 0.9729 0.0309 Uiso 1 0 .
H14 H 0.0583 0.4132 0.9778 0.0483 Uiso 1 0 .
H15 H -0.0179 0.3831 -0.1502 0.0483 Uiso 1 0 .
H16 H 0.9461 0.4161 0.9472 0.0483 Uiso 1 0 .
H17 H 0.0015 0.2241 0.1223 0.0436 Uiso 1 0 .
H18 H 0.084 0.301 0.1498 0.0436 Uiso 1 0 .
H19 H -0.0228 0.3238 0.1283 0.0436 Uiso 1 0 .
H20 H -0.159 0.2722 -0.0837 0.0427 Uiso 1 0 .
H21 H 0.8748 0.2398 0.8168 0.0427 Uiso 1 0 .
H22 H -0.1122 0.1806 -0.0766 0.0427 Uiso 1 0 .
H23 H 0.2983 0.1504 0.3301 0.0318 Uiso 1 0 .
H24 H 0.1919 0.1769 0.304 0.0318 Uiso 1 0 .
H25 H 0.2481 0.916 0.2732 0.0406 Uiso 1 0 .
H26 H 0.2496 -0.0215 0.1747 0.0406 Uiso 1 0 .
H27 H 0.3315 0.9924 0.3031 0.0406 Uiso 1 0 .
H28 H 0.1953 0.9739 0.4345 0.0406 Uiso 1 0 .
H29 H 0.2872 0.0419 0.472 0.0406 Uiso 1 0 .
H30 H 0.1841 0.0762 0.4486 0.0406 Uiso 1 0 .
H31 H 0.0516 0.0578 0.2389 0.0455 Uiso 1 0 .
H32 H 0.0789 0.0273 0.1331 0.0455 Uiso 1 0 .
H33 H 0.0723 0.9582 0.2224 0.0455 Uiso 1 0 .
H34 H 0.3185 0.4502 0.2061 0.0397 Uiso 1 0 .
H35 H 0.2045 0.4342 0.1598 0.0397 Uiso 1 0 .
H36 H 0.2668 0.5956 0.3993 0.0544 Uiso 1 0 .
H37 H 0.3107 0.5901 0.3027 0.0544 Uiso 1 0 .
H38 H 0.1973 0.5759 0.2656 0.0544 Uiso 1 0 .
H39 H 0.3783 0.388 0.4462 0.0678 Uiso 1 0 .
H40 H 0.4205 0.4776 0.4176 0.0678 Uiso 1 0 .
H41 H 0.3743 0.4781 0.512 0.0678 Uiso 1 0 .
H42 H 0.1239 0.4317 0.3071 0.0724 Uiso 1 0 .
H43 H 0.1919 0.3594 0.3772 0.0724 Uiso 1 0 .
H44 H 0.1884 0.4497 0.4428 0.0724 Uiso 1 0 .
H45 H 0.5208 0.1378 0.2006 0.04 Uiso 1 0 .
H46 H 0.5265 0.2423 0.205 0.04 Uiso 1 0 .
H47 H 0.7191 0.1993 0.4744 0.0452 Uiso 1 0 .
H48 H 0.6935 0.1579 0.3458 0.0452 Uiso 1 0 .
H49 H 0.6946 0.2613 0.3684 0.0452 Uiso 1 0 .
H50 H 0.4773 0.103 0.4085 0.0578 Uiso 1 0 .
H51 H 0.561 0.0571 0.3862 0.0578 Uiso 1 0 .
H52 H 0.5838 0.111 0.5068 0.0578 Uiso 1 0 .
H53 H 0.584 0.2814 0.5135 0.0539 Uiso 1 0 .
H54 H 0.5595 0.3305 0.3962 0.0539 Uiso 1 0 .
H55 H 0.477 0.2734 0.4163 0.0539 Uiso 1 0 .
H56 H 0.152 0.3084 -0.3692 0.0341 Uiso 1 0 .
H57 H 0.1768 0.2113 0.6079 0.0341 Uiso 1 0 .
H58 H 0.0416 0.3045 -0.5788 0.039 Uiso 1 0 .
H59 H 0.063 0.2056 -0.5989 0.039 Uiso 1 0 .
H60 H 0.955 0.2307 0.3671 0.039 Uiso 1 0 .
H61 H -0.0673 0.1119 -0.5046 0.0486 Uiso 1 0 .
H62 H 0.0411 0.0886 0.5285 0.0486 Uiso 1 0 .
H63 H 0.0048 0.1129 -0.3712 0.0486 Uiso 1 0 .
H64 H 0.9849 0.3457 0.5886 0.0481 Uiso 1 0 .
H65 H -0.1041 0.2763 -0.4781 0.0481 Uiso 1 0 .
H66 H -0.0395 0.2682 -0.3435 0.0481 Uiso 1 0 .
H67 H 0.1859 0.4971 -0.0856 0.0476 Uiso 1 0 .
H68 H 0.2984 0.4955 -0.0543 0.0476 Uiso 1 0 .
H69 H 0.3098 0.6565 -0.0908 0.0526 Uiso 1 0 .
H70 H 0.2379 0.6908 0.7895 0.0526 Uiso 1 0 .
H71 H 0.1981 0.6585 0.8829 0.0526 Uiso 1 0 .
H72 H 0.1149 0.5816 -0.369 0.1013 Uiso 1 0 .
H73 H 0.1082 0.4805 -0.3445 0.1013 Uiso 1 0 .
H74 H 0.0739 0.5518 -0.2756 0.1013 Uiso 1 0 .
H75 H 0.2923 0.4744 -0.2986 0.1052 Uiso 1 0 .
H76 H 0.2998 0.5758 -0.3215 0.1052 Uiso 1 0 .
H77 H 0.3686 0.5409 -0.2005 0.1052 Uiso 1 0 .
H78 H 0.4851 0.2822 -0.0657 0.0415 Uiso 1 0 .
H79 H 0.4591 0.1812 0.8912 0.0415 Uiso 1 0 .
H80 H 0.6033 0.1723 -0.158 0.0606 Uiso 1 0 .
H81 H 0.6252 0.2406 -0.2391 0.0606 Uiso 1 0 .
H82 H 0.636 0.272 0.8888 0.0606 Uiso 1 0 .
H83 H 0.3645 0.2043 0.6276 0.085 Uiso 1 0 .
H84 H 0.4584 0.2004 -0.3997 0.085 Uiso 1 0 .
H85 H 0.4379 0.1313 0.6813 0.085 Uiso 1 0 .
H86 H 0.5085 0.3626 -0.3201 0.074 Uiso 1 0 .
H87 H 0.4147 0.3663 -0.2923 0.074 Uiso 1 0 .
H88 H 0.5184 0.3909 0.8083 0.074 Uiso 1 0 .

loop_
_atom_type_symbol
_atom_type_description
_atom_type_scat_dispersion_real
_atom_type_scat_dispersion_imag
_atom_type_scat_source
W W -1.421 6.872 'International Tables Vol. IV (1974) Table 2.2B'
S S 0.11 0.124 'International Tables Vol. IV (1974) Table 2.2B'
O O 0.008 0.006 'International Tables Vol. IV (1974) Table 2.2B'
C C 0.002 0.002 'International Tables Vol. IV (1974) Table 2.2B'
H H 0 0 'International Tables Vol. IV (1974) Table 2.2B'
